data_7118046
loop_
_publ_author_name
'Albani, B. A.'
'Pe\~na, B'
'Saha, S.'
'White, J. K.'
'Schaeffer, A. M.'
'Dunbar, K. R.'
'Turro, C.'

_publ_section_title
;
 A dinuclear Ru(ii) complex capable of photoinduced ligand exchange at
 both metal centers.
;
_journal_issue 92
_journal_name_full 'Chemical communications (Cambridge, England)'
_journal_page_first 16522
_journal_page_last 16525
_journal_paper_doi 10.1039/c5cc04913j
_journal_volume 51
_journal_year 2015
_chemical_formula_sum 'C38 H37 F24 N13 P4 Ru2'
_chemical_formula_weight 1457.82
_space_group_crystal_system monoclinic
_space_group_IT_number 14
_space_group_name_Hall '-P 2yn'
_space_group_name_H-M_alt 'P 1 21/n 1'
_symmetry_space_group_name_Hall '-P 2yn'
_symmetry_space_group_name_H-M 'P 1 21/n 1'
_atom_sites_solution_hydrogens geom
_audit_creation_method SHELXL-2014/7
_audit_update_record
;
2015-05-08 deposited with the CCDC.
2015-09-18 downloaded from the CCDC.
;
_cell_angle_alpha 90
_cell_angle_beta 109.970(2)
_cell_angle_gamma 90
_cell_formula_units_Z 4
_cell_length_a 15.831(3)
_cell_length_b 16.614(3)
_cell_length_c 21.526(4)
_cell_measurement_temperature 110(2)
_cell_volume 5321.3(17)
_computing_cell_refinement 'Bruker APEXII v2013.10-0'
_computing_data_collection 'Bruker APEXII v2013.10-0'
_computing_data_reduction 'Bruker APEXII v2013.10-0'
_computing_molecular_graphics 'Diamond 4.0.2'
_computing_publication_material 'SHELXL-2014/7 (Sheldrick, 2014)'
_computing_structure_refinement 'SHELXL-2014/7 (Sheldrick, 2014)'
_computing_structure_solution 'SHELXS-2014 (Sheldrick, 2014)'
_diffrn_ambient_temperature 110(2)
_diffrn_measured_fraction_theta_full 1.000
_diffrn_measured_fraction_theta_max 0.996
_diffrn_measurement_device_type 'Bruker APEX CCD area-detector'
_diffrn_measurement_method 'profile data from \w scans'
_diffrn_radiation_type MoK\a
_diffrn_radiation_wavelength 0.71073
_diffrn_reflns_av_R_equivalents 0.0569
_diffrn_reflns_av_unetI/netI 0.0465
_diffrn_reflns_laue_measured_fraction_full 1.000
_diffrn_reflns_laue_measured_fraction_max 0.996
_diffrn_reflns_limit_h_max 20
_diffrn_reflns_limit_h_min -20
_diffrn_reflns_limit_k_max 21
_diffrn_reflns_limit_k_min -21
_diffrn_reflns_limit_l_max 27
_diffrn_reflns_limit_l_min -27
_diffrn_reflns_number 61008
_diffrn_reflns_point_group_measured_fraction_full 1.000
_diffrn_reflns_point_group_measured_fraction_max 0.996
_diffrn_reflns_theta_full 25.242
_diffrn_reflns_theta_max 27.548
_diffrn_reflns_theta_min 1.586
_diffrn_source 'fine-focus sealed tube'
_exptl_absorpt_coefficient_mu 0.817
_exptl_absorpt_correction_T_max 0.7456
_exptl_absorpt_correction_T_min 0.6718
_exptl_absorpt_correction_type multi-scan
_exptl_absorpt_process_details 'SADABS v2.03 (Bruker, 2003)'
_exptl_crystal_colour purple
_exptl_crystal_density_diffrn 1.820
_exptl_crystal_description needle
_exptl_crystal_F_000 2880
_exptl_crystal_size_max 0.387
_exptl_crystal_size_mid 0.078
_exptl_crystal_size_min 0.077
_refine_diff_density_max 2.178
_refine_diff_density_min -1.342
_refine_diff_density_rms 0.122
_refine_ls_extinction_method none
_refine_ls_goodness_of_fit_ref 1.024
_refine_ls_hydrogen_treatment constr
_refine_ls_matrix_type full
_refine_ls_number_parameters 711
_refine_ls_number_reflns 12228
_refine_ls_number_restraints 0
_refine_ls_restrained_S_all 1.024
_refine_ls_R_factor_all 0.0712
_refine_ls_R_factor_gt 0.0526
_refine_ls_shift/su_max 0.004
_refine_ls_shift/su_mean 0.000
_refine_ls_structure_factor_coef Fsqd
_refine_ls_weighting_details 'w=1/[\s^2^(Fo^2^)+(0.0579P)^2^+21.2189P] where P=(Fo^2^+2Fc^2^)/3'
_refine_ls_weighting_scheme calc
_refine_ls_wR_factor_gt 0.1263
_refine_ls_wR_factor_ref 0.1385
_reflns_Friedel_coverage 0.000
_reflns_number_gt 9619
_reflns_number_total 12228
_reflns_threshold_expression 'I > 2\s(I)'
_cod_data_source_file c5cc04913j2.cif
_cod_data_source_block p21_n
_cod_original_cell_volume 5321.1(17)
_cod_database_code 7118046
_shelx_shelxl_version_number 2014/7
_shelx_space_group_comment
;
The symmetry employed for this shelxl refinement is uniquely defined
by the following loop, which should always be used as a source of
symmetry information in preference to the above space-group names.
They are only intended as comments.
;
_shelx_estimated_absorpt_t_min 0.743
_shelx_estimated_absorpt_t_max 0.940

loop_
_space_group_symop_operation_xyz
'x, y, z'
'-x+1/2, y+1/2, -z+1/2'
'-x, -y, -z'
'x-1/2, -y-1/2, z-1/2'

loop_
_atom_site_label
_atom_site_type_symbol
_atom_site_fract_x
_atom_site_fract_y
_atom_site_fract_z
_atom_site_U_iso_or_equiv
_atom_site_adp_type
_atom_site_occupancy
_atom_site_site_symmetry_order
_atom_site_calc_flag
_atom_site_refinement_flags_posn
_atom_site_refinement_flags_adp
_atom_site_refinement_flags_occupancy
_atom_site_disorder_assembly
_atom_site_disorder_group
Ru1 Ru 0.39871(2) 0.61502(2) 0.32517(2) 0.01943(9) Uani 1 1 d . . . . .
C1 C 0.3382(3) 0.4347(3) 0.2946(2) 0.0280(10) Uani 1 1 d . . . . .
N1 N 0.7755(3) 0.5791(2) 0.11695(19) 0.0277(8) Uani 1 1 d . . . . .
Ru2 Ru 0.68822(2) 0.59281(2) 0.16851(2) 0.01746(9) Uani 1 1 d . . . . .
C2 C 0.2610(3) 0.6393(3) 0.4029(2) 0.0270(10) Uani 1 1 d . . . . .
N2 N 0.3095(2) 0.6262(2) 0.37504(19) 0.0254(8) Uani 1 1 d . . . . .
C12 C 0.6198(3) 0.5584(2) 0.27233(19) 0.0178(8) Uani 1 1 d . . . . .
C11 C 0.8744(5) 0.5464(4) 0.0462(4) 0.070(2) Uani 1 1 d . . . . .
H11A H 0.9381 0.5461 0.0739 0.106 Uiso 1 1 calc R U . . .
H11B H 0.8644 0.5868 0.0112 0.106 Uiso 1 1 calc R U . . .
H11C H 0.8575 0.4932 0.0262 0.106 Uiso 1 1 calc R U . . .
C10 C 0.4596(5) 0.8779(3) 0.3889(3) 0.0545(17) Uani 1 1 d . . . . .
H10A H 0.4880 0.8776 0.4371 0.082 Uiso 1 1 calc R U . . .
H10B H 0.4028 0.9076 0.3767 0.082 Uiso 1 1 calc R U . . .
H10C H 0.4998 0.9039 0.3690 0.082 Uiso 1 1 calc R U . . .
C9 C 0.2004(3) 0.6570(4) 0.4387(3) 0.0386(12) Uani 1 1 d . . . . .
H9A H 0.1823 0.6066 0.4544 0.058 Uiso 1 1 calc R U . . .
H9B H 0.1470 0.6846 0.4094 0.058 Uiso 1 1 calc R U . . .
H9C H 0.2309 0.6916 0.4766 0.058 Uiso 1 1 calc R U . . .
C8 C 0.3045(4) 0.3527(3) 0.2805(3) 0.0399(12) Uani 1 1 d . . . . .
H8A H 0.2872 0.3327 0.3172 0.060 Uiso 1 1 calc R U . . .
H8B H 0.3516 0.3182 0.2749 0.060 Uiso 1 1 calc R U . . .
H8C H 0.2521 0.3522 0.2397 0.060 Uiso 1 1 calc R U . . .
C7 C 0.9124(4) 0.7635(4) 0.2874(3) 0.0458(14) Uani 1 1 d . . . . .
H7A H 0.9011 0.7922 0.3236 0.069 Uiso 1 1 calc R U . . .
H7B H 0.9234 0.8025 0.2569 0.069 Uiso 1 1 calc R U . . .
H7C H 0.9651 0.7287 0.3055 0.069 Uiso 1 1 calc R U . . .
N7 N 0.1140(3) 0.5157(3) 0.5227(2) 0.0426(11) Uani 1 1 d . . . . .
N6 N 0.7751(2) 0.6754(2) 0.22518(18) 0.0231(8) Uani 1 1 d . . . . .
C6 C 0.8347(3) 0.7148(3) 0.2523(2) 0.0327(11) Uani 1 1 d . . . . .
N5 N 0.6165(3) 0.5063(2) 0.10831(18) 0.0272(8) Uani 1 1 d . . . . .
C5 C 0.8197(4) 0.5659(3) 0.0868(3) 0.0381(12) Uani 1 1 d . . . . .
N4 N 0.4285(2) 0.7320(2) 0.34781(18) 0.0237(8) Uani 1 1 d . . . . .
C4 C 0.5893(3) 0.4563(3) 0.0710(3) 0.0389(13) Uani 1 1 d . . . . .
F3 F 0.4727(2) 0.3010(2) 0.41464(18) 0.0545(9) Uani 1 1 d . . . . .
C3 C 0.4422(3) 0.7958(3) 0.3651(2) 0.0333(11) Uani 1 1 d . . . . .
N3 N 0.3632(2) 0.4986(2) 0.30611(18) 0.0245(8) Uani 1 1 d . . . . .
C13 C 0.5653(3) 0.5742(2) 0.3102(2) 0.0186(8) Uani 1 1 d . . . . .
C14 C 0.5280(3) 0.6466(2) 0.18909(19) 0.0173(8) Uani 1 1 d . . . . .
C15 C 0.4597(3) 0.6389(2) 0.2161(2) 0.0189(8) Uani 1 1 d . . . . .
C16 C 0.5839(3) 0.5644(2) 0.3817(2) 0.0202(8) Uani 1 1 d . . . . .
C17 C 0.3615(3) 0.6529(2) 0.1870(2) 0.0200(8) Uani 1 1 d . . . . .
C18 C 0.3159(3) 0.6629(3) 0.1203(2) 0.0248(9) Uani 1 1 d . . . . .
H18 H 0.3478 0.6668 0.0902 0.030 Uiso 1 1 calc R U . . .
C19 C 0.2226(3) 0.6673(3) 0.0978(2) 0.0292(10) Uani 1 1 d . . . . .
H19 H 0.1900 0.6757 0.0522 0.035 Uiso 1 1 calc R U . . .
C20 C 0.1776(3) 0.6592(3) 0.1425(2) 0.0299(10) Uani 1 1 d . . . . .
H20 H 0.1138 0.6617 0.1278 0.036 Uiso 1 1 calc R U . . .
C21 C 0.2259(3) 0.6475(3) 0.2079(2) 0.0268(10) Uani 1 1 d . . . . .
H21 H 0.1944 0.6409 0.2381 0.032 Uiso 1 1 calc R U . . .
C22 C 0.6688(3) 0.5519(3) 0.4272(2) 0.0241(9) Uani 1 1 d . . . . .
H22 H 0.7181 0.5420 0.4127 0.029 Uiso 1 1 calc R U . . .
C23 C 0.6815(3) 0.5538(3) 0.4942(2) 0.0289(10) Uani 1 1 d . . . . .
H23 H 0.7393 0.5444 0.5260 0.035 Uiso 1 1 calc R U . . .
C24 C 0.6093(3) 0.5695(3) 0.5140(2) 0.0311(10) Uani 1 1 d . . . . .
H24 H 0.6166 0.5704 0.5597 0.037 Uiso 1 1 calc R U . . .
C25 C 0.5258(3) 0.5839(3) 0.4668(2) 0.0274(10) Uani 1 1 d . . . . .
H25 H 0.4764 0.5956 0.4809 0.033 Uiso 1 1 calc R U . . .
C26 C 0.5338(3) 0.6990(2) 0.13506(19) 0.0181(8) Uani 1 1 d . . . . .
C27 C 0.4805(3) 0.7664(3) 0.1127(2) 0.0226(9) Uani 1 1 d . . . . .
H27 H 0.4354 0.7800 0.1308 0.027 Uiso 1 1 calc R U . . .
C28 C 0.4933(3) 0.8136(3) 0.0637(2) 0.0267(9) Uani 1 1 d . . . . .
H28 H 0.4573 0.8600 0.0476 0.032 Uiso 1 1 calc R U . . .
C29 C 0.5602(3) 0.7918(3) 0.0385(2) 0.0274(10) Uani 1 1 d . . . . .
H29 H 0.5686 0.8218 0.0035 0.033 Uiso 1 1 calc R U . . .
C30 C 0.6141(3) 0.7265(3) 0.0648(2) 0.0239(9) Uani 1 1 d . . . . .
H30 H 0.6606 0.7131 0.0479 0.029 Uiso 1 1 calc R U . . .
C31 C 0.6919(3) 0.4988(2) 0.2821(2) 0.0197(8) Uani 1 1 d . . . . .
C32 C 0.7047(3) 0.4339(3) 0.3243(2) 0.0241(9) Uani 1 1 d . . . . .
H32 H 0.6700 0.4282 0.3524 0.029 Uiso 1 1 calc R U . . .
C33 C 0.7695(3) 0.3768(3) 0.3250(2) 0.0306(10) Uani 1 1 d . . . . .
H33 H 0.7788 0.3313 0.3533 0.037 Uiso 1 1 calc R U . . .
C34 C 0.8200(3) 0.3866(3) 0.2846(2) 0.0301(10) Uani 1 1 d . . . . .
H34 H 0.8661 0.3492 0.2862 0.036 Uiso 1 1 calc R U . . .
C35 C 0.8028(3) 0.4516(3) 0.2417(2) 0.0241(9) Uani 1 1 d . . . . .
H35 H 0.8367 0.4576 0.2131 0.029 Uiso 1 1 calc R U . . .
N37 N 0.7395(2) 0.5062(2) 0.23957(17) 0.0196(7) Uani 1 1 d . . . . .
C37 C 0.0992(3) 0.4736(3) 0.5596(3) 0.0343(11) Uani 1 1 d . . . . .
C36 C 0.5532(5) 0.3970(4) 0.0197(3) 0.066(2) Uani 1 1 d . . . . .
H36A H 0.5760 0.3436 0.0366 0.098 Uiso 1 1 calc R U . . .
H36B H 0.5717 0.4101 -0.0182 0.098 Uiso 1 1 calc R U . . .
H36C H 0.4875 0.3972 0.0058 0.098 Uiso 1 1 calc R U . . .
N38 N 0.6036(2) 0.6809(2) 0.11326(16) 0.0186(7) Uani 1 1 d . . . . .
C38 C 0.0815(4) 0.4190(4) 0.6064(3) 0.0463(14) Uani 1 1 d . . . . .
H38A H 0.1038 0.3652 0.6015 0.069 Uiso 1 1 calc R U . . .
H38B H 0.0167 0.4165 0.5978 0.069 Uiso 1 1 calc R U . . .
H38C H 0.1121 0.4385 0.6515 0.069 Uiso 1 1 calc R U . . .
N39 N 0.6025(2) 0.6010(2) 0.21589(17) 0.0173(7) Uani 1 1 d . . . . .
N40 N 0.4845(2) 0.6080(2) 0.27859(17) 0.0183(7) Uani 1 1 d . . . . .
N41 N 0.3167(2) 0.6449(2) 0.23125(18) 0.0209(7) Uani 1 1 d . . . . .
N42 N 0.5126(2) 0.5819(2) 0.40213(18) 0.0223(7) Uani 1 1 d . . . . .
F47 F 0.0826(3) 0.3762(2) 0.27637(19) 0.0596(10) Uani 1 1 d . . . . .
F48 F 0.0241(3) 0.4515(2) 0.3391(2) 0.0663(11) Uani 1 1 d . . . . .
F49 F 0.1728(3) 0.4584(3) 0.35446(18) 0.0701(11) Uani 1 1 d . . . . .
F50 F 0.1412(2) 0.4869(2) 0.24729(17) 0.0528(9) Uani 1 1 d . . . . .
F51 F 0.0833(3) 0.5631(2) 0.3098(2) 0.0655(10) Uani 1 1 d . . . . .
F52 F -0.0061(2) 0.4819(2) 0.23145(18) 0.0592(10) Uani 1 1 d . . . . .
P53 P 0.08292(9) 0.46957(9) 0.29324(7) 0.0393(3) Uani 1 1 d . . . . .
P54 P 0.56905(9) 0.28671(9) 0.40848(8) 0.0394(3) Uani 1 1 d . . . . .
F55 F 0.6653(2) 0.2740(2) 0.40127(19) 0.0548(9) Uani 1 1 d . . . . .
F56 F 0.6029(2) 0.37101(19) 0.44409(16) 0.0446(8) Uani 1 1 d . . . . .
F57 F 0.6020(3) 0.2433(2) 0.4781(2) 0.0639(10) Uani 1 1 d . . . . .
F58 F 0.5362(2) 0.2031(2) 0.3726(2) 0.0724(13) Uani 1 1 d . . . . .
F59 F 0.5362(2) 0.3323(3) 0.33885(18) 0.0657(11) Uani 1 1 d . . . . .
P43 P 0.28668(9) 0.21883(8) 0.60182(7) 0.0358(3) Uiso 1 1 d . . . . .
F44 F 0.3541(2) 0.2548(2) 0.56875(16) 0.0487(8) Uani 1 1 d . . . . .
F46 F 0.2180(2) 0.1819(2) 0.63478(16) 0.0474(8) Uani 1 1 d . . . . .
F45A F 0.2051(4) 0.2462(4) 0.5383(3) 0.0519(18) Uiso 0.570(8) 1 d . . P A 1
F18A F 0.2765(5) 0.3057(4) 0.6335(3) 0.0542(19) Uiso 0.570(8) 1 d . . P A 1
F4A F 0.3668(5) 0.1980(5) 0.6668(4) 0.066(2) Uiso 0.570(8) 1 d . . P A 1
F1A F 0.2934(6) 0.1357(5) 0.5707(4) 0.073(2) Uiso 0.570(8) 1 d . . P A 1
F2B F 0.2124(8) 0.2806(8) 0.5643(7) 0.091(4) Uiso 0.430(8) 1 d . . P A 2
F3B F 0.2472(7) 0.1513(6) 0.5421(5) 0.063(3) Uiso 0.430(8) 1 d . . P A 2
F4B F 0.3580(6) 0.1488(6) 0.6346(5) 0.066(3) Uiso 0.430(8) 1 d . . P A 2
F5B F 0.3289(7) 0.2726(7) 0.6610(5) 0.075(3) Uiso 0.430(8) 1 d . . P A 2
P1A P 0.3752(2) 0.40802(17) 0.11502(14) 0.0468(5) Uiso 0.672(5) 1 d . . P B 1
F8A F 0.4525(6) 0.4503(5) 0.1691(4) 0.0954(9) Uiso 0.672(5) 1 d . . P B 1
F21A F 0.3778(6) 0.4762(5) 0.0657(4) 0.0954(9) Uiso 0.672(5) 1 d . . P B 1
F7A F 0.4546(6) 0.3648(5) 0.1022(4) 0.0954(9) Uiso 0.672(5) 1 d . . P B 1
F6A F 0.3009(6) 0.3626(6) 0.0511(5) 0.0954(9) Uiso 0.672(5) 1 d . . P B 1
F5A F 0.3736(6) 0.3386(5) 0.1608(4) 0.0954(9) Uiso 0.672(5) 1 d . . P B 1
F17A F 0.3038(6) 0.4585(6) 0.1391(4) 0.0954(9) Uiso 0.672(5) 1 d . . P B 1
P1B P 0.3420(5) 0.4084(3) 0.1077(3) 0.0468(5) Uiso 0.328(5) 1 d . . P B 2
F1B F 0.4197(12) 0.3343(11) 0.0947(9) 0.0954(9) Uiso 0.328(5) 1 d . . P B 2
F6B F 0.3223(13) 0.3852(11) 0.0383(9) 0.0954(9) Uiso 0.328(5) 1 d . . P B 2
F7B F 0.4018(12) 0.4412(10) 0.1867(8) 0.0954(9) Uiso 0.328(5) 1 d . . P B 2
F8B F 0.2751(12) 0.4548(11) 0.1080(8) 0.0954(9) Uiso 0.328(5) 1 d . . P B 2
F9B F 0.4085(12) 0.4860(11) 0.0964(9) 0.0954(9) Uiso 0.328(5) 1 d . . P B 2
F10B F 0.2977(12) 0.3384(10) 0.1288(8) 0.0954(9) Uiso 0.328(5) 1 d . . P B 2

loop_
_atom_site_aniso_label
_atom_site_aniso_U_11
_atom_site_aniso_U_22
_atom_site_aniso_U_33
_atom_site_aniso_U_23
_atom_site_aniso_U_13
_atom_site_aniso_U_12
Ru1 0.01805(17) 0.02064(18) 0.02259(18) 0.00103(13) 0.01080(14) 0.00078(12)
C1 0.027(2) 0.026(2) 0.033(2) 0.0022(19) 0.011(2) 0.0009(19)
N1 0.026(2) 0.033(2) 0.027(2) 0.0022(16) 0.0118(17) 0.0056(16)
Ru2 0.01572(16) 0.02029(17) 0.01702(16) -0.00260(12) 0.00643(12) 0.00036(12)
C2 0.024(2) 0.029(2) 0.031(2) 0.0005(19) 0.013(2) -0.0008(18)
N2 0.0221(19) 0.028(2) 0.028(2) -0.0014(16) 0.0102(16) -0.0014(15)
C12 0.0171(19) 0.0173(19) 0.0171(19) -0.0005(15) 0.0034(15) -0.0003(15)
C11 0.097(6) 0.054(4) 0.101(6) 0.023(4) 0.087(5) 0.032(4)
C10 0.083(5) 0.033(3) 0.049(4) -0.016(3) 0.024(3) -0.015(3)
C9 0.029(3) 0.053(3) 0.041(3) -0.006(2) 0.021(2) 0.000(2)
C8 0.040(3) 0.024(3) 0.056(3) -0.002(2) 0.017(3) -0.005(2)
C7 0.037(3) 0.060(4) 0.035(3) -0.005(3) 0.007(2) -0.024(3)
N7 0.031(2) 0.042(3) 0.051(3) -0.003(2) 0.008(2) -0.001(2)
N6 0.0187(18) 0.0244(19) 0.0256(19) 0.0023(15) 0.0067(15) -0.0022(15)
C6 0.030(3) 0.039(3) 0.028(2) 0.004(2) 0.008(2) -0.005(2)
N5 0.029(2) 0.026(2) 0.0234(19) -0.0027(16) 0.0053(16) 0.0032(16)
C5 0.043(3) 0.035(3) 0.048(3) 0.010(2) 0.031(3) 0.013(2)
N4 0.0242(19) 0.026(2) 0.0221(18) 0.0002(15) 0.0097(15) 0.0012(15)
C4 0.034(3) 0.029(3) 0.040(3) -0.008(2) -0.005(2) 0.009(2)
F3 0.0332(17) 0.064(2) 0.076(2) -0.0315(19) 0.0308(17) -0.0124(15)
C3 0.039(3) 0.035(3) 0.027(2) 0.000(2) 0.012(2) -0.002(2)
N3 0.0237(19) 0.025(2) 0.0266(19) 0.0029(15) 0.0112(16) 0.0016(15)
C13 0.0162(19) 0.021(2) 0.019(2) 0.0006(16) 0.0066(16) -0.0009(15)
C14 0.0183(19) 0.0172(19) 0.0152(19) -0.0017(15) 0.0041(15) -0.0003(15)
C15 0.019(2) 0.0164(19) 0.021(2) -0.0017(15) 0.0062(16) 0.0012(15)
C16 0.021(2) 0.019(2) 0.022(2) -0.0013(16) 0.0097(17) -0.0004(16)
C17 0.0172(19) 0.018(2) 0.025(2) -0.0027(16) 0.0068(17) -0.0008(15)
C18 0.020(2) 0.027(2) 0.028(2) 0.0023(18) 0.0079(18) 0.0034(17)
C19 0.020(2) 0.030(2) 0.031(2) -0.0012(19) -0.0001(19) 0.0046(18)
C20 0.017(2) 0.031(3) 0.039(3) -0.002(2) 0.0062(19) 0.0053(18)
C21 0.020(2) 0.024(2) 0.038(3) -0.0024(19) 0.0127(19) 0.0023(17)
C22 0.024(2) 0.025(2) 0.023(2) 0.0005(17) 0.0076(18) 0.0047(17)
C23 0.032(2) 0.033(3) 0.020(2) 0.0020(18) 0.0063(19) 0.005(2)
C24 0.042(3) 0.035(3) 0.017(2) 0.0041(19) 0.011(2) 0.001(2)
C25 0.032(2) 0.029(2) 0.026(2) 0.0002(18) 0.016(2) -0.0009(19)
C26 0.019(2) 0.019(2) 0.0158(19) -0.0027(15) 0.0060(16) -0.0023(15)
C27 0.020(2) 0.024(2) 0.023(2) -0.0010(17) 0.0067(17) 0.0005(17)
C28 0.027(2) 0.024(2) 0.028(2) 0.0057(18) 0.0078(19) 0.0023(18)
C29 0.028(2) 0.033(2) 0.023(2) 0.0069(19) 0.0108(19) -0.0032(19)
C30 0.022(2) 0.031(2) 0.019(2) -0.0018(17) 0.0086(17) -0.0039(18)
C31 0.0169(19) 0.022(2) 0.0177(19) -0.0030(16) 0.0023(16) 0.0008(16)
C32 0.025(2) 0.023(2) 0.023(2) -0.0007(17) 0.0070(18) 0.0029(17)
C33 0.032(3) 0.024(2) 0.031(2) 0.0030(19) 0.004(2) 0.0083(19)
C34 0.025(2) 0.027(2) 0.033(3) -0.0043(19) 0.003(2) 0.0133(19)
C35 0.018(2) 0.026(2) 0.027(2) -0.0066(18) 0.0049(17) 0.0023(17)
N37 0.0134(16) 0.0234(18) 0.0200(17) -0.0048(14) 0.0030(14) 0.0007(13)
C37 0.022(2) 0.037(3) 0.037(3) -0.010(2) 0.000(2) 0.001(2)
C36 0.064(4) 0.043(4) 0.057(4) -0.031(3) -0.021(3) 0.021(3)
N38 0.0198(17) 0.0203(17) 0.0155(16) -0.0052(13) 0.0059(14) -0.0034(13)
C38 0.048(3) 0.052(4) 0.036(3) -0.002(3) 0.012(3) -0.005(3)
N39 0.0159(16) 0.0171(17) 0.0186(17) -0.0028(13) 0.0056(13) -0.0016(13)
N40 0.0168(16) 0.0170(17) 0.0215(17) -0.0010(13) 0.0071(14) 0.0004(13)
N41 0.0184(17) 0.0187(17) 0.0264(19) 0.0002(14) 0.0088(15) 0.0016(14)
N42 0.0245(19) 0.0226(18) 0.0229(18) 0.0032(14) 0.0120(15) -0.0004(14)
F47 0.081(3) 0.045(2) 0.066(2) -0.0045(18) 0.042(2) -0.0065(19)
F48 0.084(3) 0.066(2) 0.073(3) -0.009(2) 0.059(2) -0.015(2)
F49 0.065(2) 0.091(3) 0.044(2) 0.004(2) 0.0044(18) -0.004(2)
F50 0.0363(18) 0.072(2) 0.055(2) 0.0108(18) 0.0216(16) -0.0086(16)
F51 0.078(3) 0.045(2) 0.076(3) -0.0118(19) 0.029(2) -0.0147(19)
F52 0.0310(17) 0.082(3) 0.061(2) -0.006(2) 0.0113(16) -0.0044(17)
P53 0.0344(7) 0.0450(8) 0.0411(8) -0.0035(6) 0.0163(6) -0.0116(6)
P54 0.0289(7) 0.0448(8) 0.0503(9) -0.0198(7) 0.0211(6) -0.0092(6)
F55 0.0316(17) 0.060(2) 0.080(3) -0.0228(19) 0.0290(17) -0.0059(15)
F56 0.0461(18) 0.0427(18) 0.052(2) -0.0177(15) 0.0263(16) -0.0127(14)
F57 0.065(2) 0.056(2) 0.070(3) 0.0086(19) 0.023(2) -0.0120(19)
F58 0.046(2) 0.066(3) 0.114(3) -0.056(2) 0.039(2) -0.0210(18)
F59 0.046(2) 0.103(3) 0.048(2) -0.008(2) 0.0152(17) -0.001(2)
F44 0.0476(19) 0.054(2) 0.051(2) 0.0157(16) 0.0260(16) -0.0023(16)
F46 0.0467(19) 0.055(2) 0.0433(18) 0.0029(15) 0.0190(15) -0.0174(16)

loop_
_atom_type_symbol
_atom_type_description
_atom_type_scat_dispersion_real
_atom_type_scat_dispersion_imag
_atom_type_scat_source
C C 0.0033 0.0016 'International Tables Vol C Tables 4.2.6.8 and 6.1.1.4'
H H 0.0000 0.0000 'International Tables Vol C Tables 4.2.6.8 and 6.1.1.4'
N N 0.0061 0.0033 'International Tables Vol C Tables 4.2.6.8 and 6.1.1.4'
F F 0.0171 0.0103 'International Tables Vol C Tables 4.2.6.8 and 6.1.1.4'
P P 0.1023 0.0942 'International Tables Vol C Tables 4.2.6.8 and 6.1.1.4'
Ru Ru -1.2594 0.8363 'International Tables Vol C Tables 4.2.6.8 and 6.1.1.4'

loop_
_geom_angle_atom_site_label_1
_geom_angle_atom_site_label_2
_geom_angle_atom_site_label_3
_geom_angle
N40 Ru1 N3 91.91(14)
N40 Ru1 N4 92.02(14)
N3 Ru1 N4 176.07(14)
N40 Ru1 N2 178.12(15)
N3 Ru1 N2 89.97(15)
N4 Ru1 N2 86.10(15)
N40 Ru1 N41 79.93(14)
N3 Ru1 N41 89.60(14)
N4 Ru1 N41 91.24(14)
N2 Ru1 N41 100.15(14)
N40 Ru1 N42 79.96(14)
N3 Ru1 N42 90.84(15)
N4 Ru1 N42 89.69(15)
N2 Ru1 N42 99.95(14)
N41 Ru1 N42 159.89(14)
N3 C1 C8 178.6(5)
C5 N1 Ru2 174.3(4)
N39 Ru2 N5 92.64(15)
N39 Ru2 N6 95.01(14)
N5 Ru2 N6 172.01(15)
N39 Ru2 N37 80.16(14)
N5 Ru2 N37 88.38(14)
N6 Ru2 N37 90.68(14)
N39 Ru2 N1 177.32(15)
N5 Ru2 N1 84.78(16)
N6 Ru2 N1 87.54(15)
N37 Ru2 N1 99.01(14)
N39 Ru2 N38 79.78(14)
N5 Ru2 N38 91.33(14)
N6 Ru2 N38 92.28(14)
N37 Ru2 N38 159.91(13)
N1 Ru2 N38 100.97(14)
N2 C2 C9 179.0(5)
C2 N2 Ru1 174.3(4)
N39 C12 C13 116.8(4)
N39 C12 C31 113.0(3)
C13 C12 C31 130.2(4)
C6 N6 Ru2 167.1(4)
N6 C6 C7 178.6(6)
C4 N5 Ru2 167.6(4)
N1 C5 C11 177.7(7)
C3 N4 Ru1 173.6(4)
N5 C4 C36 175.7(6)
N4 C3 C10 178.6(6)
C1 N3 Ru1 176.1(4)
N40 C13 C12 116.8(4)
N40 C13 C16 113.0(3)
C12 C13 C16 130.1(4)
N39 C14 C15 117.2(4)
N39 C14 C26 112.6(3)
C15 C14 C26 130.2(4)
N40 C15 C14 116.2(4)
N40 C15 C17 112.5(4)
C14 C15 C17 131.1(4)
N42 C16 C22 120.7(4)
N42 C16 C13 114.7(4)
C22 C16 C13 123.8(4)
N41 C17 C18 121.5(4)
N41 C17 C15 114.0(4)
C18 C17 C15 124.0(4)
C17 C18 C19 119.1(4)
C20 C19 C18 119.3(4)
C21 C20 C19 119.3(4)
N41 C21 C20 122.5(4)
C16 C22 C23 119.6(4)
C24 C23 C22 119.1(4)
C23 C24 C25 119.5(4)
N42 C25 C24 122.0(4)
N38 C26 C27 121.6(4)
N38 C26 C14 114.4(3)
C27 C26 C14 123.7(4)
C28 C27 C26 119.5(4)
C27 C28 C29 118.5(4)
C30 C29 C28 119.5(4)
N38 C30 C29 122.6(4)
N37 C31 C32 121.0(4)
N37 C31 C12 114.8(4)
C32 C31 C12 123.6(4)
C31 C32 C33 118.8(4)
C34 C33 C32 119.8(4)
C33 C34 C35 119.2(4)
N37 C35 C34 121.6(4)
C35 N37 C31 119.4(4)
C35 N37 Ru2 126.9(3)
C31 N37 Ru2 113.0(3)
N7 C37 C38 179.0(6)
C30 N38 C26 117.9(4)
C30 N38 Ru2 128.2(3)
C26 N38 Ru2 113.5(3)
C12 N39 C14 123.7(3)
C12 N39 Ru2 117.9(3)
C14 N39 Ru2 118.3(3)
C13 N40 C15 123.9(3)
C13 N40 Ru1 118.2(3)
C15 N40 Ru1 117.9(3)
C21 N41 C17 118.3(4)
C21 N41 Ru1 127.4(3)
C17 N41 Ru1 113.8(3)
C25 N42 C16 119.1(4)
C25 N42 Ru1 127.8(3)
C16 N42 Ru1 112.8(3)
F49 P53 F52 178.9(2)
F49 P53 F47 90.5(2)
F52 P53 F47 90.1(2)
F49 P53 F50 89.5(2)
F52 P53 F50 89.62(19)
F47 P53 F50 89.5(2)
F49 P53 F51 89.7(2)
F52 P53 F51 89.7(2)
F47 P53 F51 179.7(2)
F50 P53 F51 90.2(2)
F49 P53 F48 90.7(2)
F52 P53 F48 90.2(2)
F47 P53 F48 90.0(2)
F50 P53 F48 179.5(2)
F51 P53 F48 90.2(2)
F57 P54 F58 90.5(2)
F57 P54 F3 90.2(2)
F58 P54 F3 90.39(19)
F57 P54 F55 90.9(2)
F58 P54 F55 90.09(19)
F3 P54 F55 178.8(3)
F57 P54 F56 89.9(2)
F58 P54 F56 179.3(2)
F3 P54 F56 90.22(18)
F55 P54 F56 89.29(18)
F57 P54 F59 178.8(2)
F58 P54 F59 90.6(2)
F3 P54 F59 89.6(2)
F55 P54 F59 89.3(2)
F56 P54 F59 89.0(2)
F5B P43 F2B 94.9(7)
F1A P43 F4A 92.0(4)
F5B P43 F44 89.0(4)
F1A P43 F44 89.2(3)
F2B P43 F44 91.3(5)
F4A P43 F44 91.1(3)
F1A P43 F45A 92.2(4)
F4A P43 F45A 175.8(4)
F44 P43 F45A 88.9(3)
F5B P43 F4B 90.9(5)
F2B P43 F4B 174.1(6)
F44 P43 F4B 89.4(4)
F5B P43 F46 91.5(4)
F1A P43 F46 90.5(3)
F2B P43 F46 88.6(5)
F4A P43 F46 89.2(3)
F44 P43 F46 179.5(2)
F45A P43 F46 90.8(3)
F4B P43 F46 90.6(4)
F1A P43 F18A 178.4(4)
F4A P43 F18A 89.3(4)
F44 P43 F18A 91.8(3)
F45A P43 F18A 86.5(3)
F46 P43 F18A 88.6(3)
F5B P43 F3B 173.4(6)
F2B P43 F3B 91.5(6)
F44 P43 F3B 92.3(4)
F4B P43 F3B 82.7(5)
F46 P43 F3B 87.2(4)
F5A P1A F8A 92.4(5)
F5A P1A F7A 87.6(5)
F8A P1A F7A 82.1(5)
F5A P1A F21A 177.2(5)
F8A P1A F21A 89.1(5)
F7A P1A F21A 90.3(5)
F5A P1A F17A 91.0(5)
F8A P1A F17A 89.1(5)
F7A P1A F17A 171.0(5)
F21A P1A F17A 91.4(5)
F5A P1A F6A 91.6(5)
F8A P1A F6A 172.5(5)
F7A P1A F6A 91.7(5)
F21A P1A F6A 86.7(4)
F17A P1A F6A 97.2(5)
F8B P1B F6B 105.6(11)
F8B P1B F10B 89.6(11)
F6B P1B F10B 98.4(10)
F8B P1B F7B 88.9(10)
F6B P1B F7B 159.7(10)
F10B P1B F7B 95.8(9)
F8B P1B F9B 95.4(11)
F6B P1B F9B 88.9(9)
F10B P1B F9B 169.8(10)
F7B P1B F9B 75.4(9)
F8B P1B F1B 169.5(10)
F6B P1B F1B 65.6(9)
F10B P1B F1B 86.2(9)
F7B P1B F1B 101.0(8)
F9B P1B F1B 90.3(9)

loop_
_geom_bond_atom_site_label_1
_geom_bond_atom_site_label_2
_geom_bond_distance
Ru1 N40 1.948(3)
Ru1 N3 2.017(4)
Ru1 N4 2.019(4)
Ru1 N2 2.053(4)
Ru1 N41 2.056(4)
Ru1 N42 2.063(4)
C1 N3 1.131(6)
C1 C8 1.456(7)
N1 C5 1.126(6)
N1 Ru2 2.059(4)
Ru2 N39 1.961(3)
Ru2 N5 2.007(4)
Ru2 N6 2.029(4)
Ru2 N37 2.055(4)
Ru2 N38 2.064(3)
C2 N2 1.146(6)
C2 C9 1.451(6)
C12 N39 1.351(5)
C12 C13 1.400(6)
C12 C31 1.470(6)
C11 C5 1.462(7)
C10 C3 1.449(7)
C7 C6 1.450(7)
N7 C37 1.139(7)
N6 C6 1.133(6)
N5 C4 1.133(6)
N4 C3 1.121(6)
C4 C36 1.444(7)
F3 P54 1.593(3)
C13 N40 1.349(5)
C13 C16 1.472(6)
C14 N39 1.354(5)
C14 C15 1.397(6)
C14 C26 1.481(5)
C15 N40 1.366(5)
C15 C17 1.483(6)
C16 N42 1.376(5)
C16 C22 1.382(6)
C17 N41 1.375(5)
C17 C18 1.378(6)
C18 C19 1.391(6)
C19 C20 1.385(7)
C20 C21 1.368(7)
C21 N41 1.352(5)
C22 C23 1.387(6)
C23 C24 1.374(7)
C24 C25 1.386(7)
C25 N42 1.336(6)
C26 N38 1.374(5)
C26 C27 1.385(6)
C27 C28 1.385(6)
C28 C29 1.392(6)
C29 C30 1.376(6)
C30 N38 1.346(5)
C31 N37 1.377(5)
C31 C32 1.380(6)
C32 C33 1.393(6)
C33 C34 1.377(7)
C34 C35 1.386(7)
C35 N37 1.340(5)
C37 C38 1.453(8)
F47 P53 1.593(4)
F48 P53 1.600(4)
F49 P53 1.586(4)
F50 P53 1.593(3)
F51 P53 1.594(4)
F52 P53 1.587(4)
P54 F57 1.582(4)
P54 F58 1.589(4)
P54 F55 1.598(3)
P54 F56 1.599(3)
P54 F59 1.600(4)
P43 F5B 1.512(11)
P43 F1A 1.554(8)
P43 F2B 1.562(13)
P43 F4A 1.573(7)
P43 F44 1.588(3)
P43 F45A 1.593(7)
P43 F4B 1.606(10)
P43 F46 1.609(3)
P43 F18A 1.627(7)
P43 F3B 1.660(10)
P1A F5A 1.523(8)
P1A F8A 1.540(8)
P1A F7A 1.551(9)
P1A F21A 1.562(9)
P1A F17A 1.627(10)
P1A F6A 1.655(10)
P1B F8B 1.312(19)
P1B F6B 1.47(2)
P1B F10B 1.506(17)
P1B F7B 1.728(18)
P1B F9B 1.73(2)
P1B F1B 1.829(19)
